data_1573647
_journal_paper_doi 10.1039/D4DT03036B
_chemical_formula_moiety 'C15 H22 Au O P'
_chemical_formula_sum 'C15 H22 Au O P'
_chemical_formula_weight 446.26
_space_group_crystal_system orthorhombic
_space_group_IT_number 61
_space_group_name_Hall '-P 2ac 2ab'
_space_group_name_H-M_alt 'P b c a'
_atom_sites_solution_hydrogens geom
_atom_sites_solution_primary direct
_audit_creation_date 2023-05-24
_audit_creation_method
;
Olex2 1.5
(compiled 2023.03.06 svn.rbb2c1857 for OlexSys, GUI svn.r6748)
;
_audit_update_record
;
2024-07-24 deposited with the CCDC.	2025-01-09 downloaded from the CCDC.
;
_cell_angle_alpha 90
_cell_angle_beta 90
_cell_angle_gamma 90
_cell_formula_units_Z 8
_cell_length_a 16.5856(7)
_cell_length_b 9.7494(2)
_cell_length_c 16.0285(4)
_cell_measurement_reflns_used 2247
_cell_measurement_temperature 293(2)
_cell_measurement_theta_max 21.1500
_cell_measurement_theta_min 2.0000
_cell_volume 2591.80(14)
_computing_cell_refinement 'CrysAlisPro 1.171.42.49 (Rigaku OD, 2022)'
_computing_data_collection 'CrysAlisPro 1.171.42.49 (Rigaku OD, 2022)'
_computing_data_reduction 'CrysAlisPro 1.171.42.49 (Rigaku OD, 2022)'
_computing_molecular_graphics 'Olex2 1.5 (Dolomanov et al., 2009)'
_computing_publication_material 'Olex2 1.5 (Dolomanov et al., 2009)'
_computing_structure_refinement 'SHELXL 2018/3 (Sheldrick, 2015)'
_computing_structure_solution 'SHELXS  (Sheldrick, 2008)'
_diffrn_ambient_environment 'Diamond Anvil Cell filled with Daphne-7575'
_diffrn_ambient_pressure 3300000
_diffrn_ambient_temperature 293(2)
_diffrn_crystal_treatment 'pressurized rapidly in Daphne-7575 as a hydrostatic medium'
_diffrn_detector 'Hybrid Pixel Array Detector'
_diffrn_detector_area_resol_mean 13.3333
_diffrn_measured_fraction_theta_full 0.811
_diffrn_measured_fraction_theta_max 0.538
_diffrn_measurement_details
;
List of Runs (angles in degrees, time in seconds):

  # Type    Start    End  Width  t~exp~   \w     \q     \k     \f   Frames
#--------------------------------------------------------------------------
  1  \w    -39.00  39.00   0.50    1.00    --    0.00   0.00   0.00  156
;
_diffrn_measurement_device 'abstract diffractometer'
_diffrn_measurement_device_type 'esperanto-CrysAlisPro-abstract goniometer imported esperanto images'
_diffrn_measurement_method '\w scans'
_diffrn_measurement_specimen_support 'Diamond Anvil Cell, effective opening angle 38 deg.'
_diffrn_orient_matrix_type 'CrysAlisPro convention (1999,Acta A55,543-557)'
_diffrn_orient_matrix_UB_11 0.0194813214
_diffrn_orient_matrix_UB_12 0.0222172895
_diffrn_orient_matrix_UB_13 0.0080008084
_diffrn_orient_matrix_UB_21 0.0150934351
_diffrn_orient_matrix_UB_22 -0.0309045049
_diffrn_orient_matrix_UB_23 -0.0075977804
_diffrn_orient_matrix_UB_31 0.0018041760
_diffrn_orient_matrix_UB_32 0.0178945170
_diffrn_orient_matrix_UB_33 -0.0230860909
_diffrn_radiation_monochromator synchrotron
_diffrn_radiation_probe x-ray
_diffrn_radiation_type synchrotron
_diffrn_radiation_wavelength 0.410
_diffrn_reflns_av_R_equivalents 0.0479
_diffrn_reflns_av_unetI/netI 0.0763
_diffrn_reflns_Laue_measured_fraction_full 0.811
_diffrn_reflns_Laue_measured_fraction_max 0.538
_diffrn_reflns_limit_h_max 20
_diffrn_reflns_limit_h_min -20
_diffrn_reflns_limit_k_max 16
_diffrn_reflns_limit_k_min -15
_diffrn_reflns_limit_l_max 26
_diffrn_reflns_limit_l_min -24
_diffrn_reflns_number 8880
_diffrn_reflns_point_group_measured_fraction_full 0.811
_diffrn_reflns_point_group_measured_fraction_max 0.538
_diffrn_reflns_theta_full 14.241
_diffrn_reflns_theta_max 21.575
_diffrn_reflns_theta_min 1.999
_diffrn_source synchrotron
_exptl_absorpt_coefficient_mu 2.788
_exptl_absorpt_correction_T_max 1.00000
_exptl_absorpt_correction_T_min 0.81649
_exptl_absorpt_correction_type multi-scan
_exptl_absorpt_process_details
;
CrysAlisPro 1.171.42.49 (Rigaku Oxford Diffraction, 2022)
Empirical absorption correction using spherical harmonics,
implemented in SCALE3 ABSPACK scaling algorithm.
;
_exptl_crystal_colour colourless
_exptl_crystal_colour_primary colourless
_exptl_crystal_density_diffrn 2.287
_exptl_crystal_description needle
_exptl_crystal_F_000 1712
_exptl_crystal_preparation 'Mounted in a Diamond-Anvil Cell using Daphne-7575 as pressure medium.,Luminescent'
_exptl_crystal_pressure_history 'Pressurized to 3.30 GPa and left to stabilize over ? hours.'
_exptl_crystal_recrystallization_method 'Re-crystallisation from solvent: n-pentane/dichloromethane'
_exptl_crystal_size_max 0.002
_exptl_crystal_size_mid 0.0015
_exptl_crystal_size_min 0.001
_refine_diff_density_max 1.177
_refine_diff_density_min -1.120
_refine_diff_density_rms 0.168
_refine_ls_extinction_method none
_refine_ls_goodness_of_fit_ref 0.826
_refine_ls_hydrogen_treatment constr
_refine_ls_matrix_type full
_refine_ls_number_parameters 167
_refine_ls_number_reflns 4215
_refine_ls_number_restraints 0
_refine_ls_restrained_S_all 0.826
_refine_ls_R_factor_all 0.0638
_refine_ls_R_factor_gt 0.0363
_refine_ls_shift/su_max 0.001
_refine_ls_shift/su_mean 0.000
_refine_ls_structure_factor_coef Fsqd
_refine_ls_weighting_details 'w=1/[\s^2^(Fo^2^)+(0.0277P)^2^] where P=(Fo^2^+2Fc^2^)/3'
_refine_ls_weighting_scheme calc
_refine_ls_wR_factor_gt 0.0784
_refine_ls_wR_factor_ref 0.0862
_reflns_Friedel_coverage 0.000
_reflns_number_gt 2674
_reflns_number_total 4215
_reflns_threshold_expression 'I > 2\s(I)'
_cod_data_source_file d4dt03036b3.cif
_cod_data_source_block 0017_3p30GPa
_cod_original_cell_volume 2591.80(13)
_cod_database_code 1573647
_shelx_shelxl_version_number 2018/3
_chemical_oxdiff_formula 'C15 H22 O P Au'
_shelx_space_group_comment
;
The symmetry employed for this shelxl refinement is uniquely defined
by the following loop, which should always be used as a source of
symmetry information in preference to the above space-group names.
They are only intended as comments.
;
_diffrn_orient_matrix_axis[1] matrixX
_diffrn_orient_matrix_axis[2] matrixY
_diffrn_orient_matrix_axis[3] matrixZ
_olex2_refinement_description
;
1. Fixed Uiso
 At 1.2 times of:
  All C(H) groups, All C(H,H) groups
 At 1.5 times of:
  All C(H,H,H) groups
2.a Secondary CH2 refined with riding coordinates:
 C10(H10A,H10B), C12(H12A,H12B), C14(H14A,H14B)
2.b Aromatic/amide H refined with riding coordinates:
 C8(H8), C7(H7), C4(H4), C5(H5)
2.c Idealised Me refined as rotating group:
 C15(H15A,H15B,H15C), C13(H13A,H13B,H13C), C9(H9A,H9B,H9C), C11(H11A,H11B,H11C)
;
_olex2_submission_special_instructions 'No special instructions were received'
_oxdiff_exptl_absorpt_empirical_details
;
Empirical correction (ABSPACK) includes:
- Absorption correction using spherical harmonics
- Frame scaling
- Detector area scaling
;
_oxdiff_exptl_absorpt_empirical_full_max 1.611
_oxdiff_exptl_absorpt_empirical_full_min 0.778

loop_
_space_group_symop_operation_xyz
'x, y, z'
'-x+1/2, -y, z+1/2'
'x+1/2, -y+1/2, -z'
'-x, y+1/2, -z+1/2'
'-x, -y, -z'
'x-1/2, y, -z-1/2'
'-x-1/2, y-1/2, z'
'x, -y-1/2, z-1/2'

loop_
_atom_site_label
_atom_site_type_symbol
_atom_site_fract_x
_atom_site_fract_y
_atom_site_fract_z
_atom_site_U_iso_or_equiv
_atom_site_adp_type
_atom_site_occupancy
_atom_site_site_symmetry_order
_atom_site_calc_flag
_atom_site_refinement_flags_posn
_atom_site_refinement_flags_adp
_atom_site_refinement_flags_occupancy
_atom_site_disorder_assembly
_atom_site_disorder_group
Au1 Au 0.38439(2) 0.87832(2) 0.34517(2) 0.02906(7) Uani 1 1 d . . . . .
P1 P 0.37727(8) 1.07279(11) 0.26797(7) 0.0257(3) Uani 1 1 d . . . . .
O1 O 0.3355(3) 0.0572(3) 0.5575(2) 0.0400(10) Uani 1 1 d . . . . .
C6 C 0.3537(3) 0.1793(4) 0.5199(3) 0.0286(10) Uani 1 1 d . . . . .
C3 C 0.3758(3) 0.4386(4) 0.4505(3) 0.0271(10) Uani 1 1 d . . . . .
C10 C 0.3904(3) 1.0299(5) 0.1581(2) 0.0296(11) Uani 1 1 d . . . . .
H10A H 0.360009 1.094863 0.124702 0.036 Uiso 1 1 calc R U . . .
H10B H 0.446868 1.040158 0.143694 0.036 Uiso 1 1 calc R U . . .
C8 C 0.4424(3) 0.3579(4) 0.4744(3) 0.0266(9) Uani 1 1 d . . . . .
H8 H 0.494538 0.390823 0.466903 0.032 Uiso 1 1 calc R U . . .
C2 C 0.3881(3) 0.5755(5) 0.4192(3) 0.0333(11) Uani 1 1 d . . . . .
C12 C 0.2821(4) 1.1618(5) 0.2722(3) 0.0375(12) Uani 1 1 d . . . . .
H12A H 0.270561 1.188121 0.329361 0.045 Uiso 1 1 calc R U . . .
H12B H 0.285061 1.244671 0.238841 0.045 Uiso 1 1 calc R U . . .
C7 C 0.4302(3) 0.2295(4) 0.5092(3) 0.0313(11) Uani 1 1 d . . . . .
H7 H 0.474273 0.176930 0.525446 0.038 Uiso 1 1 calc R U . . .
C15 C 0.4375(4) 1.3371(4) 0.2487(3) 0.0376(12) Uani 1 1 d . . . . .
H15A H 0.418037 1.323792 0.192885 0.056 Uiso 1 1 calc R U . . .
H15B H 0.485690 1.391658 0.247303 0.056 Uiso 1 1 calc R U . . .
H15C H 0.397158 1.383175 0.281172 0.056 Uiso 1 1 calc R U . . .
C14 C 0.4560(3) 1.1996(4) 0.2876(3) 0.0297(10) Uani 1 1 d . . . . .
H14A H 0.462347 1.211165 0.347317 0.036 Uiso 1 1 calc R U . . .
H14B H 0.506656 1.165787 0.265451 0.036 Uiso 1 1 calc R U . . .
C4 C 0.2986(3) 0.3855(4) 0.4607(3) 0.0318(10) Uani 1 1 d . . . . .
H4 H 0.254356 0.437051 0.443844 0.038 Uiso 1 1 calc R U . . .
C1 C 0.3909(3) 0.6930(5) 0.3976(3) 0.0337(11) Uani 1 1 d . . . . .
C13 C 0.2153(4) 1.0713(5) 0.2398(4) 0.0447(14) Uani 1 1 d . . . . .
H13A H 0.225846 1.047922 0.182708 0.067 Uiso 1 1 calc R U . . .
H13B H 0.164870 1.119333 0.243521 0.067 Uiso 1 1 calc R U . . .
H13C H 0.212629 0.989135 0.272710 0.067 Uiso 1 1 calc R U . . .
C5 C 0.2866(3) 0.2576(5) 0.4954(3) 0.0358(12) Uani 1 1 d . . . . .
H5 H 0.234683 0.223574 0.502497 0.043 Uiso 1 1 calc R U . . .
C9 C 0.4005(4) -0.0391(5) 0.5626(3) 0.0411(15) Uani 1 1 d . . . . .
H9A H 0.427950 -0.042962 0.509946 0.062 Uiso 1 1 calc R U . . .
H9B H 0.379467 -0.128187 0.575990 0.062 Uiso 1 1 calc R U . . .
H9C H 0.437512 -0.010757 0.605258 0.062 Uiso 1 1 calc R U . . .
C11 C 0.3637(4) 0.8862(4) 0.1358(3) 0.0320(11) Uani 1 1 d . . . . .
H11A H 0.377856 0.867027 0.078869 0.048 Uiso 1 1 calc R U . . .
H11B H 0.306297 0.878843 0.142363 0.048 Uiso 1 1 calc R U . . .
H11C H 0.389879 0.821494 0.171842 0.048 Uiso 1 1 calc R U . . .

loop_
_atom_site_aniso_label
_atom_site_aniso_U_11
_atom_site_aniso_U_22
_atom_site_aniso_U_33
_atom_site_aniso_U_23
_atom_site_aniso_U_13
_atom_site_aniso_U_12
Au1 0.03519(15) 0.02349(9) 0.02849(9) 0.00528(6) -0.00060(7) -0.00170(7)
P1 0.0317(9) 0.0190(5) 0.0263(5) 0.0010(4) 0.0003(4) -0.0003(4)
O1 0.047(3) 0.0236(17) 0.049(2) 0.0122(14) 0.0048(17) -0.0008(14)
C6 0.037(4) 0.0200(19) 0.029(2) 0.0032(15) 0.0020(18) -0.0008(17)
C3 0.027(3) 0.024(2) 0.030(2) 0.0021(15) -0.0036(17) 0.0005(16)
C10 0.041(4) 0.022(2) 0.026(2) -0.0027(15) 0.0036(18) -0.0004(16)
C8 0.026(3) 0.022(2) 0.032(2) 0.0004(15) 0.0062(17) 0.0010(15)
C2 0.037(4) 0.030(2) 0.034(2) -0.0002(18) 0.000(2) 0.0015(19)
C12 0.036(4) 0.029(2) 0.048(3) -0.0058(19) -0.004(2) 0.0005(18)
C7 0.039(4) 0.022(2) 0.033(2) -0.0005(16) -0.0023(19) 0.0065(17)
C15 0.038(4) 0.025(2) 0.049(3) 0.004(2) -0.002(2) -0.0039(18)
C14 0.027(4) 0.025(2) 0.037(2) -0.0023(17) -0.0067(18) -0.0023(16)
C4 0.031(4) 0.030(2) 0.035(2) 0.0031(17) -0.0083(19) 0.0014(18)
C1 0.036(4) 0.032(2) 0.033(2) 0.0062(17) -0.004(2) -0.0034(19)
C13 0.027(5) 0.042(3) 0.065(4) -0.015(3) -0.002(3) 0.001(2)
C5 0.037(4) 0.034(3) 0.037(2) 0.0024(18) 0.000(2) -0.004(2)
C9 0.059(5) 0.020(2) 0.044(3) 0.0013(19) -0.001(2) 0.0024(19)
C11 0.036(4) 0.026(2) 0.034(2) -0.0065(17) -0.0012(18) -0.0017(17)

loop_
_atom_type_symbol
_atom_type_description
_atom_type_scat_dispersion_real
_atom_type_scat_dispersion_imag
_atom_type_scat_source
C C -0.0001 0.0005 'International Tables Vol C Tables 4.2.6.8 and 6.1.1.4'
H H 0.0000 0.0000 'International Tables Vol C Tables 4.2.6.8 and 6.1.1.4'
O O 0.0016 0.0018 'International Tables Vol C Tables 4.2.6.8 and 6.1.1.4'
P P 0.0342 0.0304 'International Tables Vol C Tables 4.2.6.8 and 6.1.1.4'
Au Au -0.4672 3.5799 'International Tables Vol C Tables 4.2.6.8 and 6.1.1.4'

loop_
_axis.id
_axis.type
_axis.equipment
_axis.parity
_axis.depends_on
_axis.zero
_axis.vector[1]
_axis.vector[2]
_axis.vector[3]
source . source . . . 1.00000000 0.00000000 0.00000000
omega rotation goniometer -1 . -0.00106000 0.00000000 0.00000000 1.00000000
kappa rotation goniometer -1 omega 0.00000000 -0.76604444 0.00000000 0.64278761
phi rotation goniometer -1 kappa . 0.00000000 0.00000000 1.00000000
theta rotation goniometer -1 . 0.00200000 0.00000000 0.00000000 1.00000000
matrixX general general . phi . 1.00000000 0.00000000 0.00000000
matrixY general general . phi . 0.00000000 1.00000000 0.00000000
matrixZ general general . phi . 0.00000000 0.00000000 1.00000000
dacX translation general . phi . 0.00000000 1.00000000 0.00000000
dacY translation general . phi . -1.00000000 0.00000000 0.00000000
dacZ translation general . phi . 0.00000000 0.00000000 1.00000000

loop_
_geom_angle_atom_site_label_1
_geom_angle_atom_site_label_2
_geom_angle_atom_site_label_3
_geom_angle
_geom_angle_site_symmetry_1
_geom_angle_site_symmetry_3
_geom_angle_publ_flag
C1 Au1 P1 171.84(15) . . ?
C10 P1 Au1 109.24(15) . . ?
C10 P1 C14 103.7(2) . . ?
C12 P1 Au1 115.31(18) . . ?
C12 P1 C10 104.6(2) . . ?
C12 P1 C14 107.1(2) . . ?
C14 P1 Au1 115.80(15) . . ?
C6 O1 C9 115.5(4) . . ?
O1 C6 C7 124.7(4) . . ?
O1 C6 C5 115.0(5) . . ?
C7 C6 C5 120.3(4) . . ?
C8 C3 C2 120.1(5) . . ?
C4 C3 C8 118.8(4) . . ?
C4 C3 C2 121.1(4) . . ?
P1 C10 H10A 108.8 . . ?
P1 C10 H10B 108.8 . . ?
H10A C10 H10B 107.7 . . ?
C11 C10 P1 114.0(3) . . ?
C11 C10 H10A 108.8 . . ?
C11 C10 H10B 108.8 . . ?
C3 C8 H8 120.0 . . ?
C7 C8 C3 120.0(5) . . ?
C7 C8 H8 120.0 . . ?
C1 C2 C3 173.1(6) . . ?
P1 C12 H12A 109.6 . . ?
P1 C12 H12B 109.6 . . ?
H12A C12 H12B 108.1 . . ?
C13 C12 P1 110.4(4) . . ?
C13 C12 H12A 109.6 . . ?
C13 C12 H12B 109.6 . . ?
C6 C7 C8 120.5(5) . . ?
C6 C7 H7 119.7 . . ?
C8 C7 H7 119.7 . . ?
H15A C15 H15B 109.5 . . ?
H15A C15 H15C 109.5 . . ?
H15B C15 H15C 109.5 . . ?
C14 C15 H15A 109.5 . . ?
C14 C15 H15B 109.5 . . ?
C14 C15 H15C 109.5 . . ?
P1 C14 H14A 109.1 . . ?
P1 C14 H14B 109.1 . . ?
C15 C14 P1 112.7(4) . . ?
C15 C14 H14A 109.1 . . ?
C15 C14 H14B 109.1 . . ?
H14A C14 H14B 107.8 . . ?
C3 C4 H4 119.4 . . ?
C5 C4 C3 121.1(5) . . ?
C5 C4 H4 119.4 . . ?
C2 C1 Au1 170.2(4) . . ?
C12 C13 H13A 109.5 . . ?
C12 C13 H13B 109.5 . . ?
C12 C13 H13C 109.5 . . ?
H13A C13 H13B 109.5 . . ?
H13A C13 H13C 109.5 . . ?
H13B C13 H13C 109.5 . . ?
C6 C5 H5 120.3 . . ?
C4 C5 C6 119.3(5) . . ?
C4 C5 H5 120.3 . . ?
O1 C9 H9A 109.5 . . ?
O1 C9 H9B 109.5 . . ?
O1 C9 H9C 109.5 . . ?
H9A C9 H9B 109.5 . . ?
H9A C9 H9C 109.5 . . ?
H9B C9 H9C 109.5 . . ?
C10 C11 H11A 109.5 . . ?
C10 C11 H11B 109.5 . . ?
C10 C11 H11C 109.5 . . ?
H11A C11 H11B 109.5 . . ?
H11A C11 H11C 109.5 . . ?
H11B C11 H11C 109.5 . . ?

loop_
_geom_bond_atom_site_label_1
_geom_bond_atom_site_label_2
_geom_bond_distance
_geom_bond_site_symmetry_2
_geom_bond_publ_flag
Au1 P1 2.2671(11) . ?
Au1 C1 1.995(5) . ?
P1 C10 1.823(4) . ?
P1 C12 1.803(6) . ?
P1 C14 1.825(5) . ?
O1 C6 1.368(5) . ?
O1 C9 1.431(6) . ?
C6 C7 1.371(7) . ?
C6 C5 1.405(7) . ?
C3 C8 1.409(7) . ?
C3 C2 1.440(6) . ?
C3 C4 1.391(7) . ?
C10 H10A 0.9700 . ?
C10 H10B 0.9700 . ?
C10 C11 1.513(6) . ?
C8 H8 0.9300 . ?
C8 C7 1.385(6) . ?
C2 C1 1.198(7) . ?
C12 H12A 0.9700 . ?
C12 H12B 0.9700 . ?
C12 C13 1.508(8) . ?
C7 H7 0.9300 . ?
C15 H15A 0.9600 . ?
C15 H15B 0.9600 . ?
C15 H15C 0.9600 . ?
C15 C14 1.509(6) . ?
C14 H14A 0.9700 . ?
C14 H14B 0.9700 . ?
C4 H4 0.9300 . ?
C4 C5 1.380(6) . ?
C13 H13A 0.9600 . ?
C13 H13B 0.9600 . ?
C13 H13C 0.9600 . ?
C5 H5 0.9300 . ?
C9 H9A 0.9600 . ?
C9 H9B 0.9600 . ?
C9 H9C 0.9600 . ?
C11 H11A 0.9600 . ?
C11 H11B 0.9600 . ?
C11 H11C 0.9600 . ?

loop_
_geom_torsion_atom_site_label_1
_geom_torsion_atom_site_label_2
_geom_torsion_atom_site_label_3
_geom_torsion_atom_site_label_4
_geom_torsion
_geom_torsion_site_symmetry_1
_geom_torsion_site_symmetry_2
_geom_torsion_site_symmetry_3
_geom_torsion_site_symmetry_4
_geom_torsion_publ_flag
Au1 P1 C10 C11 27.7(4) . . . . ?
Au1 P1 C12 C13 -60.9(4) . . . . ?
Au1 P1 C14 C15 -167.4(3) . . . . ?
O1 C6 C7 C8 -176.4(4) . . . . ?
O1 C6 C5 C4 176.8(4) . . . . ?
C3 C8 C7 C6 0.6(6) . . . . ?
C3 C4 C5 C6 -0.7(7) . . . . ?
C10 P1 C12 C13 59.1(4) . . . . ?
C10 P1 C14 C15 73.0(4) . . . . ?
C8 C3 C4 C5 1.5(7) . . . . ?
C2 C3 C8 C7 176.1(4) . . . . ?
C2 C3 C4 C5 -176.0(4) . . . . ?
C12 P1 C10 C11 -96.3(4) . . . . ?
C12 P1 C14 C15 -37.2(4) . . . . ?
C7 C6 C5 C4 -0.1(7) . . . . ?
C14 P1 C10 C11 151.7(4) . . . . ?
C14 P1 C12 C13 168.6(4) . . . . ?
C4 C3 C8 C7 -1.5(6) . . . . ?
C5 C6 C7 C8 0.2(6) . . . . ?
C9 O1 C6 C7 -19.3(6) . . . . ?
C9 O1 C6 C5 164.0(4) . . . . ?
